data_4505696
loop_
_publ_author_name
'Patra, Goutam Kumar'
'Goldberg, Israel'

_publ_section_title
;
 Supramolecular Design of Coordination Complexes of Silver(I) with
 Polyimine Ligands:&#x2009; Synthesis, Materials Characterization, and
 Structure of New Polymeric and Oligomeric Materials
;
_journal_issue 3
_journal_name_full 'Crystal Growth &amp; Design'
_journal_page_first 321
_journal_paper_doi 10.1021/cg034011q
_journal_volume 3
_journal_year 2003
_chemical_formula_moiety '(C17 H20 N4), 1.5(Ag Cl O4)'
_chemical_formula_sum 'C17 H20 Ag1.5 Cl1.5 N4 O6'
_chemical_formula_weight 591.35
_chemical_name_systematic
; 
 ? 
;
_space_group_IT_number 15
_symmetry_cell_setting monoclinic
_symmetry_space_group_name_Hall '-C 2yc'
_symmetry_space_group_name_H-M 'C 1 2/c 1'
_atom_sites_solution_hydrogens geom
_atom_sites_solution_primary direct
_atom_sites_solution_secondary difmap
_audit_creation_method SHELXL-97
_cell_angle_alpha 90.00
_cell_angle_beta 98.5490(14)
_cell_angle_gamma 90.00
_cell_formula_units_Z 8
_cell_length_a 20.3610(5)
_cell_length_b 12.9980(4)
_cell_length_c 15.5010(7)
_cell_measurement_reflns_used 3258
_cell_measurement_temperature 110(2)
_cell_measurement_theta_max 27.91
_cell_measurement_theta_min 1.86
_cell_volume 4056.8(2)
_computing_cell_refinement Denzo
_computing_data_collection 'Collect, Nonius B.V.'
_computing_data_reduction Denzo
_computing_structure_refinement 'SHELXL-97 (Sheldrick, 1997)'
_computing_structure_solution DIRDIF-96
_diffrn_ambient_temperature 110(2)
_diffrn_detector_area_resol_mean '56 microns'
_diffrn_measured_fraction_theta_full 0.971
_diffrn_measured_fraction_theta_max 0.971
_diffrn_measurement_device_type 'Nonius KappaCCD'
_diffrn_measurement_method '0.7 deg. Phi scans'
_diffrn_radiation_monochromator graphite
_diffrn_radiation_source 'fine-focus sealed tube'
_diffrn_radiation_type MoK\a
_diffrn_radiation_wavelength 0.71073
_diffrn_reflns_av_R_equivalents 0.0750
_diffrn_reflns_av_sigmaI/netI 0.0600
_diffrn_reflns_limit_h_max 26
_diffrn_reflns_limit_h_min -26
_diffrn_reflns_limit_k_max 0
_diffrn_reflns_limit_k_min -17
_diffrn_reflns_limit_l_max 19
_diffrn_reflns_limit_l_min 0
_diffrn_reflns_number 27004
_diffrn_reflns_theta_full 27.91
_diffrn_reflns_theta_max 27.91
_diffrn_reflns_theta_min 1.86
_exptl_absorpt_coefficient_mu 1.703
_exptl_absorpt_correction_T_max 0.7269
_exptl_absorpt_correction_T_min 0.6290
_exptl_absorpt_correction_type multi-scan
_exptl_absorpt_process_details 'Blessing, 1995'
_exptl_crystal_colour colorless
_exptl_crystal_density_diffrn 1.936
_exptl_crystal_density_method 'not measured'
_exptl_crystal_description chunks
_exptl_crystal_F_000 2352
_exptl_crystal_size_max 0.30
_exptl_crystal_size_mid 0.20
_exptl_crystal_size_min 0.20
_refine_diff_density_max 1.738
_refine_diff_density_min -1.269
_refine_diff_density_rms 0.154
_refine_ls_extinction_method none
_refine_ls_goodness_of_fit_ref 1.041
_refine_ls_hydrogen_treatment constr
_refine_ls_matrix_type full
_refine_ls_number_parameters 276
_refine_ls_number_reflns 4713
_refine_ls_number_restraints 0
_refine_ls_restrained_S_all 1.041
_refine_ls_R_factor_all 0.1142
_refine_ls_R_factor_gt 0.0742
_refine_ls_shift/su_max 0.119
_refine_ls_shift/su_mean 0.004
_refine_ls_structure_factor_coef Fsqd
_refine_ls_weighting_details 'calc w=1/[\s^2^(Fo^2^)+(0.0545P)^2^+76.2151P] where P=(Fo^2^+2Fc^2^)/3'
_refine_ls_weighting_scheme calc
_refine_ls_wR_factor_gt 0.1563
_refine_ls_wR_factor_ref 0.1793
_reflns_number_gt 3258
_reflns_number_total 4713
_reflns_threshold_expression >2sigma(I)
_cod_data_source_file cg034011qsi20030205_060328.cif
_cod_data_source_block Complex-5a
_cod_original_sg_symbol_H-M C2/c
_cod_original_formula_sum 'C17 H20 Ag1.50 Cl1.50 N4 O6'
_cod_database_code 4505696

loop_
_symmetry_equiv_pos_as_xyz
'x, y, z'
'-x, y, -z+1/2'
'x+1/2, y+1/2, z'
'-x+1/2, y+1/2, -z+1/2'
'-x, -y, -z'
'x, -y, z-1/2'
'-x+1/2, -y+1/2, -z'
'x+1/2, -y+1/2, z-1/2'

loop_
_atom_site_label
_atom_site_type_symbol
_atom_site_fract_x
_atom_site_fract_y
_atom_site_fract_z
_atom_site_U_iso_or_equiv
_atom_site_adp_type
_atom_site_occupancy
_atom_site_symmetry_multiplicity
_atom_site_calc_flag
_atom_site_refinement_flags
Ag1 Ag 0.31874(3) 0.02801(4) 0.03474(4) 0.0410(2) Uani 1 1 d .
Ag2 Ag 0.00188(7) -0.01369(12) 0.02815(9) 0.0546(4) Uani 0.50 1 d P
Cl1 Cl 0.33135(9) 0.05246(15) 0.31879(12) 0.0412(4) Uani 1 1 d .
Cl2 Cl 0.0000 0.0814(2) 0.2500 0.0518(7) Uani 1 2 d S
O1 O 0.3317(4) 0.1216(7) 0.3885(5) 0.088(2) Uani 1 1 d .
O2 O 0.3594(4) -0.0427(5) 0.3507(5) 0.077(2) Uani 1 1 d .
O3 O 0.3700(4) 0.0925(7) 0.2581(4) 0.083(2) Uani 1 1 d .
O4 O 0.2673(3) 0.0348(6) 0.2719(7) 0.095(3) Uani 1 1 d .
O5 O -0.0390(6) 0.0195(13) 0.1975(7) 0.183(7) Uani 1 1 d .
O6 O 0.0323(6) 0.1412(7) 0.1948(8) 0.137(4) Uani 1 1 d .
N1 N 0.2751(3) 0.3849(4) 0.0037(4) 0.0338(13) Uani 1 1 d .
C2 C 0.2990 0.3663(8) 0.0920 0.087(4) Uani 1 1 d .
H2 H 0.2803 0.4014 0.1363 0.104 Uiso 1 1 calc R
C3 C 0.3486(6) 0.2982(10) 0.1134(7) 0.089(4) Uani 1 1 d .
H3 H 0.3606 0.2809 0.1732 0.107 Uiso 1 1 calc R
C4 C 0.3822(3) 0.2533(5) 0.0552(5) 0.0340(16) Uani 1 1 d .
C5 C 0.3635(5) 0.2773(11) -0.0293(6) 0.085(4) Uani 1 1 d .
H5 H 0.3869 0.2501 -0.0727 0.102 Uiso 1 1 calc R
C6 C 0.3093(5) 0.3424(9) -0.0525(6) 0.067(3) Uani 1 1 d .
H6 H 0.2962 0.3569 -0.1127 0.081 Uiso 1 1 calc R
C7 C 0.4374(4) 0.1796(6) 0.0864(5) 0.0416(18) Uani 1 1 d .
C8 C 0.5009(5) 0.2247(10) 0.1286(12) 0.134(7) Uani 1 1 d .
H8A H 0.4920 0.2774 0.1706 0.201 Uiso 1 1 calc R
H8B H 0.5240 0.2561 0.0841 0.201 Uiso 1 1 calc R
H8C H 0.5288 0.1706 0.1591 0.201 Uiso 1 1 calc R
N9 N 0.4249(3) 0.0842(5) 0.0774(4) 0.0326(13) Uani 1 1 d .
C10 C 0.4768(4) 0.0094(6) 0.1102(5) 0.0365(16) Uani 1 1 d .
H10A H 0.4888 0.0188 0.1740 0.044 Uiso 1 1 calc R
H10B H 0.5169 0.0242 0.0831 0.044 Uiso 1 1 calc R
C11 C 0.4569(4) -0.1016(6) 0.0921(5) 0.0434(18) Uani 1 1 d .
H11A H 0.4976 -0.1443 0.1013 0.052 Uiso 1 1 calc R
H11B H 0.4376 -0.1076 0.0298 0.052 Uiso 1 1 calc R
C12 C 0.4074(4) -0.1464(6) 0.1469(5) 0.047(2) Uani 1 1 d .
H12A H 0.4127 -0.2220 0.1497 0.056 Uiso 1 1 calc R
H12B H 0.4176 -0.1193 0.2071 0.056 Uiso 1 1 calc R
N13 N 0.3380(3) -0.1216(5) 0.1118(4) 0.0369(14) Uani 1 1 d .
C14 C 0.2913(5) -0.1642(6) 0.1454(5) 0.048(2) Uani 1 1 d .
C15 C 0.3024(6) -0.2396(9) 0.2213(6) 0.082(4) Uani 1 1 d .
H15A H 0.3256 -0.3006 0.2040 0.123 Uiso 1 1 calc R
H15B H 0.2594 -0.2600 0.2372 0.123 Uiso 1 1 calc R
H15C H 0.3293 -0.2068 0.2714 0.123 Uiso 1 1 calc R
C16 C 0.2225(4) -0.1365(7) 0.1093(6) 0.052(2) Uani 1 1 d .
C17 C 0.1759(6) -0.1063(12) 0.1619(8) 0.104(5) Uani 1 1 d .
H17 H 0.1874 -0.1097 0.2235 0.124 Uiso 1 1 calc R
C18 C 0.1145(7) -0.0722(15) 0.1273(13) 0.138(8) Uani 1 1 d .
H18 H 0.0849 -0.0504 0.1657 0.166 Uiso 1 1 calc R
N19 N 0.0940(4) -0.0681(9) 0.0412(10) 0.108(5) Uani 1 1 d .
C20 C 0.1360(5) -0.0996(7) -0.0099(8) 0.071(3) Uani 1 1 d .
H20 H 0.1217 -0.1001 -0.0711 0.085 Uiso 1 1 calc R
C21 C 0.1996(4) -0.1319(6) 0.0207(6) 0.049(2) Uani 1 1 d .
H21 H 0.2283 -0.1513 -0.0196 0.059 Uiso 1 1 calc R

loop_
_atom_site_aniso_label
_atom_site_aniso_U_11
_atom_site_aniso_U_22
_atom_site_aniso_U_33
_atom_site_aniso_U_23
_atom_site_aniso_U_13
_atom_site_aniso_U_12
Ag1 0.0341(3) 0.0320(3) 0.0561(4) 0.0091(3) 0.0036(2) 0.0034(2)
Ag2 0.0303(6) 0.0684(10) 0.0628(10) 0.0084(8) -0.0009(7) -0.0076(6)
Cl1 0.0360(9) 0.0440(10) 0.0425(10) -0.0001(8) 0.0023(7) -0.0078(8)
Cl2 0.0588(18) 0.0529(17) 0.0416(16) 0.000 0.0008(13) 0.000
O1 0.108(6) 0.106(6) 0.049(4) -0.033(4) 0.007(4) 0.012(5)
O2 0.068(5) 0.050(4) 0.105(6) 0.024(4) -0.015(4) -0.001(3)
O3 0.106(6) 0.101(6) 0.047(4) 0.020(4) 0.024(4) -0.021(5)
O4 0.048(4) 0.067(5) 0.155(8) -0.005(5) -0.032(4) -0.004(4)
O5 0.134(9) 0.328(19) 0.089(7) -0.100(9) 0.025(6) -0.129(11)
O6 0.175(10) 0.087(6) 0.179(10) 0.034(7) 0.127(9) 0.004(7)
N1 0.033(3) 0.030(3) 0.038(3) -0.002(3) 0.003(3) 0.002(2)
C2 0.111(9) 0.116(9) 0.040(5) 0.035(6) 0.035(5) 0.083(8)
C3 0.097(8) 0.124(10) 0.054(6) 0.044(6) 0.037(6) 0.074(8)
C4 0.027(3) 0.031(4) 0.044(4) -0.004(3) 0.006(3) -0.003(3)
C5 0.065(6) 0.148(11) 0.037(5) -0.022(6) -0.007(4) 0.066(7)
C6 0.071(6) 0.100(8) 0.028(4) -0.005(5) -0.003(4) 0.037(6)
C7 0.035(4) 0.041(4) 0.049(5) -0.012(4) 0.008(3) 0.005(3)
C8 0.043(6) 0.077(8) 0.26(2) -0.081(11) -0.045(9) 0.016(6)
N9 0.032(3) 0.038(3) 0.028(3) 0.004(3) 0.008(2) 0.006(3)
C10 0.034(4) 0.046(4) 0.029(4) 0.005(3) 0.001(3) 0.012(3)
C11 0.046(4) 0.046(4) 0.038(4) 0.000(4) 0.003(3) 0.016(4)
C12 0.061(5) 0.034(4) 0.046(5) 0.009(4) 0.006(4) 0.012(4)
N13 0.049(4) 0.029(3) 0.034(3) 0.003(3) 0.008(3) 0.002(3)
C14 0.070(6) 0.041(4) 0.031(4) -0.005(3) 0.004(4) -0.017(4)
C15 0.117(9) 0.090(8) 0.033(5) 0.022(5) -0.006(5) -0.064(7)
C16 0.055(5) 0.050(5) 0.054(5) -0.018(4) 0.016(4) -0.031(4)
C17 0.071(8) 0.163(14) 0.087(8) -0.058(9) 0.049(7) -0.068(8)
C18 0.057(8) 0.199(18) 0.174(16) -0.116(15) 0.064(9) -0.064(10)
N19 0.034(5) 0.107(8) 0.186(13) -0.084(9) 0.027(6) -0.027(5)
C20 0.044(5) 0.050(5) 0.116(9) -0.032(6) 0.008(5) -0.012(4)
C21 0.053(5) 0.028(4) 0.069(6) -0.007(4) 0.015(4) -0.004(3)

loop_
_atom_type_symbol
_atom_type_description
_atom_type_scat_dispersion_real
_atom_type_scat_dispersion_imag
_atom_type_scat_source
C C 0.0033 0.0016 'International Tables Vol C Tables 4.2.6.8 and 6.1.1.4'
H H 0.0000 0.0000 'International Tables Vol C Tables 4.2.6.8 and 6.1.1.4'
N N 0.0061 0.0033 'International Tables Vol C Tables 4.2.6.8 and 6.1.1.4'
Ag Ag -0.8971 1.1015 'International Tables Vol C Tables 4.2.6.8 and 6.1.1.4'
Cl Cl 0.1484 0.1585 'International Tables Vol C Tables 4.2.6.8 and 6.1.1.4'
O O 0.0106 0.0060 'International Tables Vol C Tables 4.2.6.8 and 6.1.1.4'

loop_
_geom_angle_atom_site_label_1
_geom_angle_atom_site_label_2
_geom_angle_atom_site_label_3
_geom_angle
_geom_angle_site_symmetry_1
_geom_angle_site_symmetry_3
N1 Ag1 N9 130.8(2) 7 .
N1 Ag1 N13 130.3(2) 7 .
N9 Ag1 N13 92.3(2) . .
Ag2 Ag2 N19 100.1(5) 5 .
Ag2 Ag2 N19 56.7(4) 5 5
N19 Ag2 N19 156.84(17) . 5
Ag2 Ag2 C18 126.1(4) 5 .
N19 Ag2 C18 28.9(4) . .
N19 Ag2 C18 168.3(4) 5 .
O1 Cl1 O3 109.7(5) . .
O1 Cl1 O2 109.5(5) . .
O3 Cl1 O2 108.6(5) . .
O1 Cl1 O4 113.5(5) . .
O3 Cl1 O4 106.3(5) . .
O2 Cl1 O4 109.3(4) . .
O5 Cl2 O5 105.0(16) . 2
O5 Cl2 O6 104.9(8) . .
O5 Cl2 O6 115.0(8) 2 .
O5 Cl2 O6 115.0(8) . 2
O5 Cl2 O6 104.9(8) 2 2
O6 Cl2 O6 112.0(9) . 2
C6 N1 C2 115.6(6) . .
C6 N1 Ag1 123.7(5) . 7
C2 N1 Ag1 120.6(4) . 7
C3 C2 N1 119.5(6) . .
C3 C2 H2 120.3 . .
N1 C2 H2 120.2 . .
C4 C3 C2 123.9(8) . .
C4 C3 H3 118.0 . .
C2 C3 H3 118.0 . .
C3 C4 C5 117.0(8) . .
C3 C4 C7 119.5(7) . .
C5 C4 C7 123.6(7) . .
C4 C5 C6 119.4(8) . .
C4 C5 H5 120.3 . .
C6 C5 H5 120.3 . .
N1 C6 C5 124.1(8) . .
N1 C6 H6 118.0 . .
C5 C6 H6 117.9 . .
N9 C7 C8 125.6(8) . .
N9 C7 C4 117.4(7) . .
C8 C7 C4 116.9(7) . .
C7 C8 H8A 109.5 . .
C7 C8 H8B 109.5 . .
H8A C8 H8B 109.5 . .
C7 C8 H8C 109.5 . .
H8A C8 H8C 109.5 . .
H8B C8 H8C 109.5 . .
C7 N9 C10 119.1(6) . .
C7 N9 Ag1 120.6(5) . .
C10 N9 Ag1 119.3(5) . .
N9 C10 C11 114.1(6) . .
N9 C10 H10A 108.7 . .
C11 C10 H10A 108.7 . .
N9 C10 H10B 108.7 . .
C11 C10 H10B 108.7 . .
H10A C10 H10B 107.6 . .
C10 C11 C12 116.1(6) . .
C10 C11 H11A 108.3 . .
C12 C11 H11A 108.3 . .
C10 C11 H11B 108.2 . .
C12 C11 H11B 108.2 . .
H11A C11 H11B 107.4 . .
N13 C12 C11 112.8(6) . .
N13 C12 H12A 109.0 . .
C11 C12 H12A 109.0 . .
N13 C12 H12B 109.0 . .
C11 C12 H12B 109.0 . .
H12A C12 H12B 107.8 . .
C14 N13 C12 119.1(7) . .
C14 N13 Ag1 120.2(6) . .
C12 N13 Ag1 117.4(5) . .
N13 C14 C16 117.5(7) . .
N13 C14 C15 124.1(9) . .
C16 C14 C15 118.4(8) . .
C14 C15 H15A 109.5 . .
C14 C15 H15B 109.5 . .
H15A C15 H15B 109.5 . .
C14 C15 H15C 109.5 . .
H15A C15 H15C 109.5 . .
H15B C15 H15C 109.5 . .
C21 C16 C17 114.1(10) . .
C21 C16 C14 123.3(8) . .
C17 C16 C14 122.4(9) . .
C18 C17 C16 121.8(13) . .
C18 C17 H17 119.1 . .
C16 C17 H17 119.1 . .
N19 C18 C17 122.5(11) . .
N19 C18 Ag2 45.8(7) . .
C17 C18 Ag2 168.3(11) . .
N19 C18 H18 118.7 . .
C17 C18 H18 118.7 . .
Ag2 C18 H18 72.9 . .
C20 N19 C18 117.1(12) . .
C20 N19 Ag2 137.6(11) . .
C18 N19 Ag2 105.4(9) . .
C20 N19 Ag2 116.0(11) . 5
C18 N19 Ag2 126.2(9) . 5
Ag2 N19 Ag2 23.16(17) . 5
N19 C20 C21 123.4(12) . .
N19 C20 H20 118.3 . .
C21 C20 H20 118.3 . .
C20 C21 C16 121.1(9) . .
C20 C21 H21 119.5 . .
C16 C21 H21 119.5 . .

loop_
_geom_bond_atom_site_label_1
_geom_bond_atom_site_label_2
_geom_bond_distance
_geom_bond_site_symmetry_2
Ag1 N1 2.224(6) 7
Ag1 N9 2.285(6) .
Ag1 N13 2.285(6) .
Ag2 Ag2 0.935(3) 5
Ag2 N19 1.987(10) .
Ag2 N19 2.340(12) 5
Ag2 C18 2.67(2) .
Cl1 O1 1.405(7) .
Cl1 O3 1.413(7) .
Cl1 O2 1.420(7) .
Cl1 O4 1.415(7) .
Cl2 O5 1.322(9) .
Cl2 O5 1.322(9) 2
Cl2 O6 1.392(8) .
Cl2 O6 1.392(8) 2
N1 C6 1.315(10) .
N1 C2 1.404(6) .
N1 Ag1 2.224(6) 7
C2 C3 1.347(11) .
C2 H2 0.9500 .
C3 C4 1.344(12) .
C3 H3 0.9500 .
C4 C5 1.344(12) .
C4 C7 1.501(10) .
C5 C6 1.395(13) .
C5 H5 0.9500 .
C6 H6 0.9500 .
C7 N9 1.268(10) .
C7 C8 1.482(12) .
C8 H8A 0.9800 .
C8 H8B 0.9800 .
C8 H8C 0.9800 .
N9 C10 1.469(8) .
C10 C11 1.513(11) .
C10 H10A 0.9900 .
C10 H10B 0.9900 .
C11 C12 1.528(11) .
C11 H11A 0.9900 .
C11 H11B 0.9900 .
C12 N13 1.474(10) .
C12 H12A 0.9900 .
C12 H12B 0.9900 .
N13 C14 1.277(10) .
C14 C16 1.473(13) .
C14 C15 1.522(12) .
C15 H15A 0.9800 .
C15 H15B 0.9800 .
C15 H15C 0.9800 .
C16 C21 1.384(12) .
C16 C17 1.397(13) .
C17 C18 1.36(2) .
C17 H17 0.9500 .
C18 N19 1.34(2) .
C18 H18 0.9500 .
N19 C20 1.314(14) .
N19 Ag2 2.340(12) 5
C20 C21 1.377(13) .
C20 H20 0.9500 .
C21 H21 0.9500 .
